data_7053510
loop_
_publ_author_name
'Nakajima, Yumiko'
'Nakatani, Mitsuharu'
'Hayashi, Kyohei'
'Shiraishi, Yu'
'Takita, Ryo'
'Okazaki, Masaaki'
'Ozawa, Fumiyuki'

_publ_section_title
;
 Synthesis and structures of platinum diphenylacetylene and dithiolate
 complexes bearing diphosphinidenecyclobutene ligands (DPCB-Y)
;
_journal_issue 8
_journal_name_full 'New Journal of Chemistry'
_journal_page_first 1713
_journal_paper_doi 10.1039/c0nj00118j
_journal_volume 34
_journal_year 2010
_chemical_formula_sum 'C58 H72 P2 Pt S2'
_chemical_formula_weight 1090.31
_chemical_name_systematic
;
?
;
_space_group_IT_number 60
_symmetry_cell_setting orthorhombic
_symmetry_space_group_name_Hall '-P 2a 2n'
_symmetry_space_group_name_H-M 'P n c a'
_atom_sites_solution_hydrogens geom
_atom_sites_solution_primary direct
_atom_sites_solution_secondary difmap
_audit_creation_method SHELXL-97
_cell_angle_alpha 90.00
_cell_angle_beta 90.00
_cell_angle_gamma 90.00
_cell_formula_units_Z 4
_cell_length_a 15.746(2)
_cell_length_b 16.859(2)
_cell_length_c 19.937(3)
_cell_measurement_temperature 173(2)
_cell_volume 5292.5(12)
_computing_cell_refinement 'Rigaku AFC10/Saturn 70 CCD'
_computing_data_collection 'Rigaku AFC10/Saturn 70 CCD'
_computing_data_reduction 'Rigaku AFC10/Saturn 70 CCD'
_computing_molecular_graphics 'SHELXL-97 (Sheldrick, 1997)'
_computing_publication_material 'ORTEP3 for windows'
_computing_structure_refinement 'SHELXL-97 (Sheldrick, 1997)'
_computing_structure_solution 'SHELXS-97 (Sheldrick, 1990)'
_diffrn_ambient_temperature 173(2)
_diffrn_measured_fraction_theta_full 0.989
_diffrn_measured_fraction_theta_max 0.989
_diffrn_measurement_device_type ' CCD area detector '
_diffrn_measurement_method ' phi and omega scans'
_diffrn_radiation_monochromator graphite
_diffrn_radiation_source 'fine-focus sealed tube'
_diffrn_radiation_type MoK\a
_diffrn_radiation_wavelength 0.71070
_diffrn_reflns_av_R_equivalents 0.0498
_diffrn_reflns_av_sigmaI/netI 0.0309
_diffrn_reflns_limit_h_max 19
_diffrn_reflns_limit_h_min -19
_diffrn_reflns_limit_k_max 17
_diffrn_reflns_limit_k_min -21
_diffrn_reflns_limit_l_max 25
_diffrn_reflns_limit_l_min -25
_diffrn_reflns_number 40678
_diffrn_reflns_theta_full 27.49
_diffrn_reflns_theta_max 27.49
_diffrn_reflns_theta_min 3.29
_exptl_absorpt_coefficient_mu 2.826
_exptl_absorpt_correction_T_max 0.5050
_exptl_absorpt_correction_T_min 0.1409
_exptl_absorpt_correction_type numerical
_exptl_crystal_colour green
_exptl_crystal_density_diffrn 1.368
_exptl_crystal_density_method 'not measured'
_exptl_crystal_description block
_exptl_crystal_F_000 2240
_exptl_crystal_size_max 1.14
_exptl_crystal_size_mid 0.29
_exptl_crystal_size_min 0.28
_refine_diff_density_max 1.477
_refine_diff_density_min -1.182
_refine_diff_density_rms 0.081
_refine_ls_extinction_method none
_refine_ls_goodness_of_fit_ref 0.627
_refine_ls_hydrogen_treatment constr
_refine_ls_matrix_type full
_refine_ls_number_parameters 294
_refine_ls_number_reflns 6007
_refine_ls_number_restraints 0
_refine_ls_restrained_S_all 0.627
_refine_ls_R_factor_all 0.0287
_refine_ls_R_factor_gt 0.0232
_refine_ls_shift/su_max 0.004
_refine_ls_shift/su_mean 0.001
_refine_ls_structure_factor_coef Fsqd
_refine_ls_weighting_details 'calc w=1/[\s^2^(Fo^2^)+(0.1000P)^2^+0.0000P] where P=(Fo^2^+2Fc^2^)/3'
_refine_ls_weighting_scheme calc
_refine_ls_wR_factor_gt 0.0780
_refine_ls_wR_factor_ref 0.0848
_reflns_number_gt 4959
_reflns_number_total 6007
_reflns_threshold_expression >2sigma(I)
_cod_data_source_file c0nj00118j.txt
_cod_data_source_block complex_1
_cod_depositor_comments
;
The following automatic conversions were performed:

'_symmetry_cell_setting' value 'Orthorhombic' changed to
'orthorhombic' according to
/home/saulius/struct/CIF-dictionaries/cif_core.dic dictionary named
'cif_core.dic' version 2.4.2 from 2011-04-26.

Automatic conversion script
Id: cif_fix_values 1891 2012-01-12 08:04:46Z andrius 
;
_cod_original_cell_volume 5292.3(12)
_cod_original_sg_symbol_H-M Pnca
_cod_database_code 7053510

loop_
_symmetry_equiv_pos_as_xyz
'x, y, z'
'-x+1/2, -y, z'
'x+1/2, -y+1/2, -z+1/2'
'-x, y+1/2, -z+1/2'
'-x, -y, -z'
'x-1/2, y, -z'
'-x-1/2, y-1/2, z-1/2'
'x, -y-1/2, z-1/2'

loop_
_atom_site_label
_atom_site_type_symbol
_atom_site_fract_x
_atom_site_fract_y
_atom_site_fract_z
_atom_site_U_iso_or_equiv
_atom_site_adp_type
_atom_site_occupancy
_atom_site_symmetry_multiplicity
_atom_site_calc_flag
_atom_site_refinement_flags
C1 C 0.72753(14) 0.53935(12) 0.70895(11) 0.0187(4) Uani 1 1 d .
C2 C 0.72947(14) 0.53674(13) 0.78277(11) 0.0202(4) Uani 1 1 d .
C3 C 0.69809(13) 0.59437(12) 0.83119(10) 0.0237(4) Uani 1 1 d .
C4 C 0.63531(14) 0.64783(14) 0.81155(12) 0.0332(5) Uani 1 1 d .
H1 H 0.6136 0.6459 0.7671 0.040 Uiso 1 1 calc R
C5 C 0.60418(18) 0.70403(16) 0.85651(14) 0.0455(7) Uani 1 1 d .
H2 H 0.5610 0.7398 0.8428 0.055 Uiso 1 1 calc R
C6 C 0.6357(2) 0.70783(17) 0.92049(15) 0.0535(8) Uani 1 1 d .
H3 H 0.6139 0.7458 0.9512 0.064 Uiso 1 1 calc R
C7 C 0.6989(2) 0.6565(2) 0.94024(14) 0.0540(8) Uani 1 1 d .
H4 H 0.7216 0.6602 0.9843 0.065 Uiso 1 1 calc R
C8 C 0.72983(18) 0.59949(18) 0.89665(14) 0.0380(6) Uani 1 1 d .
H5 H 0.7727 0.5637 0.9112 0.046 Uiso 1 1 calc R
C9 C 0.65533(12) 0.67491(10) 0.63175(9) 0.0158(4) Uani 1 1 d .
C10 C 0.56522(12) 0.67709(11) 0.62460(10) 0.0186(4) Uani 1 1 d .
C11 C 0.52775(13) 0.75187(12) 0.61939(10) 0.0243(4) Uani 1 1 d .
H6 H 0.4676 0.7544 0.6161 0.029 Uiso 1 1 calc R
C12 C 0.57221(13) 0.82212(12) 0.61874(10) 0.0224(4) Uani 1 1 d .
C13 C 0.66018(14) 0.81770(12) 0.62523(11) 0.0197(4) Uani 1 1 d .
H7 H 0.6917 0.8657 0.6253 0.024 Uiso 1 1 calc R
C14 C 0.70421(13) 0.74649(12) 0.63168(10) 0.0169(4) Uani 1 1 d .
C15 C 0.80216(13) 0.75099(13) 0.63994(12) 0.0205(4) Uani 1 1 d .
C16 C 0.83599(15) 0.83589(14) 0.63169(13) 0.0300(5) Uani 1 1 d .
H8 H 0.8979 0.8358 0.6366 0.045 Uiso 1 1 calc R
H9 H 0.8108 0.8701 0.6661 0.045 Uiso 1 1 calc R
H10 H 0.8208 0.8559 0.5871 0.045 Uiso 1 1 calc R
C17 C 0.82779(15) 0.72549(14) 0.71130(13) 0.0361(6) Uani 1 1 d .
H11 H 0.8108 0.6703 0.7187 0.054 Uiso 1 1 calc R
H12 H 0.7994 0.7597 0.7441 0.054 Uiso 1 1 calc R
H13 H 0.8895 0.7303 0.7165 0.054 Uiso 1 1 calc R
C18 C 0.84974(13) 0.70184(14) 0.58712(13) 0.0355(6) Uani 1 1 d .
H14 H 0.8277 0.7145 0.5424 0.053 Uiso 1 1 calc R
H15 H 0.8415 0.6452 0.5962 0.053 Uiso 1 1 calc R
H16 H 0.9105 0.7144 0.5890 0.053 Uiso 1 1 calc R
C19 C 0.50002(12) 0.60732(12) 0.62151(11) 0.0228(4) Uani 1 1 d .
C20 C 0.43292(15) 0.62018(16) 0.67564(14) 0.0456(7) Uani 1 1 d .
H17 H 0.3934 0.5753 0.6759 0.068 Uiso 1 1 calc R
H18 H 0.4017 0.6692 0.6663 0.068 Uiso 1 1 calc R
H19 H 0.4606 0.6243 0.7195 0.068 Uiso 1 1 calc R
C21 C 0.53051(17) 0.52137(15) 0.63099(17) 0.0419(7) Uani 1 1 d .
H20 H 0.5577 0.5160 0.6750 0.063 Uiso 1 1 calc R
H21 H 0.5715 0.5080 0.5957 0.063 Uiso 1 1 calc R
H22 H 0.4818 0.4853 0.6283 0.063 Uiso 1 1 calc R
C22 C 0.45874(19) 0.60954(19) 0.55208(13) 0.0473(7) Uani 1 1 d .
H23 H 0.5020 0.5999 0.5177 0.071 Uiso 1 1 calc R
H24 H 0.4329 0.6617 0.5448 0.071 Uiso 1 1 calc R
H25 H 0.4149 0.5685 0.5493 0.071 Uiso 1 1 calc R
C23 C 0.52437(14) 0.90120(13) 0.61183(13) 0.0322(5) Uani 1 1 d .
C24 C 0.4689(2) 0.91306(17) 0.67460(16) 0.0584(9) Uani 1 1 d .
H26 H 0.5053 0.9163 0.7144 0.088 Uiso 1 1 calc R
H27 H 0.4298 0.8682 0.6793 0.088 Uiso 1 1 calc R
H28 H 0.4363 0.9623 0.6701 0.088 Uiso 1 1 calc R
C25 C 0.58403(18) 0.97182(14) 0.60431(17) 0.0497(8) Uani 1 1 d .
H29 H 0.5506 1.0203 0.5980 0.074 Uiso 1 1 calc R
H30 H 0.6209 0.9636 0.5653 0.074 Uiso 1 1 calc R
H31 H 0.6189 0.9769 0.6448 0.074 Uiso 1 1 calc R
C26 C 0.46789(18) 0.89834(17) 0.54918(14) 0.0437(7) Uani 1 1 d .
H32 H 0.4298 0.8525 0.5520 0.065 Uiso 1 1 calc R
H33 H 0.5036 0.8936 0.5091 0.065 Uiso 1 1 calc R
H34 H 0.4341 0.9471 0.5464 0.065 Uiso 1 1 calc R
C27 C 0.77217(16) 0.46343(15) 0.39438(12) 0.0259(5) Uani 1 1 d .
C28 C 0.79359(15) 0.42842(17) 0.33271(12) 0.0402(6) Uani 1 1 d .
H35 H 0.8234 0.3794 0.3323 0.048 Uiso 1 1 calc R
C29 C 0.7722(2) 0.4638(2) 0.27290(13) 0.0542(10) Uani 1 1 d .
H36 H 0.7874 0.4395 0.2317 0.065 Uiso 1 1 calc R
S1 S 0.79911(3) 0.41590(3) 0.46915(3) 0.02518(13) Uani 1 1 d .
P1 P 0.70837(3) 0.58014(3) 0.63427(2) 0.01646(12) Uani 1 1 d .
Pt1 Pt 0.7500 0.5000 0.550127(5) 0.01371(6) Uani 1 2 d S

loop_
_atom_site_aniso_label
_atom_site_aniso_U_11
_atom_site_aniso_U_22
_atom_site_aniso_U_33
_atom_site_aniso_U_23
_atom_site_aniso_U_13
_atom_site_aniso_U_12
C1 0.0193(9) 0.0160(11) 0.0209(11) -0.0009(8) 0.0036(9) 0.0006(9)
C2 0.0197(9) 0.0221(12) 0.0188(11) -0.0001(9) 0.0003(9) -0.0054(9)
C3 0.0266(10) 0.0259(10) 0.0185(10) -0.0049(8) 0.0049(8) -0.0057(9)
C4 0.0331(12) 0.0356(13) 0.0308(12) -0.0063(10) 0.0062(10) 0.0022(10)
C5 0.0481(15) 0.0360(14) 0.0523(17) -0.0105(12) 0.0175(13) 0.0077(12)
C6 0.0684(19) 0.0434(16) 0.0488(18) -0.0259(14) 0.0255(15) -0.0049(15)
C7 0.066(2) 0.069(2) 0.0269(13) -0.0247(14) 0.0048(13) -0.0103(18)
C8 0.0449(12) 0.0460(16) 0.0233(13) -0.0090(11) -0.0005(12) -0.0043(13)
C9 0.0208(9) 0.0116(8) 0.0150(9) -0.0009(7) 0.0007(7) 0.0002(7)
C10 0.0198(9) 0.0163(9) 0.0197(10) 0.0006(7) 0.0014(7) -0.0025(8)
C11 0.0182(10) 0.0218(10) 0.0330(11) 0.0020(9) -0.0028(8) 0.0023(8)
C12 0.0255(10) 0.0181(10) 0.0237(11) 0.0023(8) -0.0023(8) 0.0036(8)
C13 0.0241(11) 0.0125(9) 0.0225(10) 0.0008(7) -0.0013(8) -0.0017(8)
C14 0.0180(11) 0.0163(10) 0.0165(9) -0.0030(8) -0.0010(7) -0.0008(8)
C15 0.0156(10) 0.0171(10) 0.0288(11) -0.0038(8) 0.0005(8) -0.0029(8)
C16 0.0205(11) 0.0221(11) 0.0473(15) -0.0022(10) 0.0021(10) -0.0065(9)
C17 0.0299(12) 0.0370(13) 0.0415(14) 0.0039(11) -0.0158(10) -0.0102(10)
C18 0.0216(11) 0.0353(13) 0.0495(16) -0.0147(11) 0.0085(10) -0.0045(10)
C19 0.0170(9) 0.0187(10) 0.0328(12) -0.0021(8) -0.0004(8) -0.0026(8)
C20 0.0353(13) 0.0432(15) 0.0582(18) -0.0105(13) 0.0204(12) -0.0145(12)
C21 0.0260(14) 0.0233(11) 0.076(2) 0.0001(14) 0.0012(13) -0.0095(11)
C22 0.0518(17) 0.0474(17) 0.0426(17) 0.0000(12) -0.0171(12) -0.0180(14)
C23 0.0337(12) 0.0210(11) 0.0418(14) 0.0035(9) -0.0057(11) 0.0078(9)
C24 0.077(2) 0.0419(16) 0.0564(19) 0.0022(14) 0.0156(16) 0.0360(15)
C25 0.0516(17) 0.0178(12) 0.080(2) 0.0091(13) -0.0237(16) 0.0032(12)
C26 0.0403(15) 0.0316(14) 0.059(2) 0.0105(11) -0.0172(12) 0.0073(12)
C27 0.0227(10) 0.0333(14) 0.0217(11) -0.0033(10) 0.0010(10) -0.0113(11)
C28 0.0365(14) 0.0576(17) 0.0265(13) -0.0128(11) 0.0083(10) -0.0229(12)
C29 0.0516(17) 0.096(3) 0.0145(12) -0.0142(13) 0.0081(12) -0.0468(19)
S1 0.0307(3) 0.0235(3) 0.0214(3) -0.0067(2) 0.0047(2) 0.0013(2)
P1 0.0209(3) 0.0128(2) 0.0156(2) -0.00076(18) -0.00059(19) 0.0016(2)
Pt1 0.01748(10) 0.01171(9) 0.01195(9) 0.000 0.000 0.00012(3)

loop_
_atom_type_symbol
_atom_type_description
_atom_type_scat_dispersion_real
_atom_type_scat_dispersion_imag
_atom_type_scat_source
C C 0.0033 0.0016 'International Tables Vol C Tables 4.2.6.8 and 6.1.1.4'
H H 0.0000 0.0000 'International Tables Vol C Tables 4.2.6.8 and 6.1.1.4'
P P 0.1023 0.0942 'International Tables Vol C Tables 4.2.6.8 and 6.1.1.4'
Pt Pt -1.7033 8.3905 'International Tables Vol C Tables 4.2.6.8 and 6.1.1.4'
S S 0.1246 0.1234 'International Tables Vol C Tables 4.2.6.8 and 6.1.1.4'

loop_
_geom_angle_atom_site_label_1
_geom_angle_atom_site_label_2
_geom_angle_atom_site_label_3
_geom_angle
_geom_angle_site_symmetry_1
_geom_angle_site_symmetry_3
C2 C1 C1 87.93(12) . 2_665
C2 C1 P1 155.28(18) . .
C1 C1 P1 116.68(7) 2_665 .
C2 C2 C3 138.47(12) 2_665 .
C2 C2 C1 92.07(12) 2_665 .
C3 C2 C1 129.5(2) . .
C4 C3 C8 118.4(2) . .
C4 C3 C2 119.1(2) . .
C8 C3 C2 122.5(2) . .
C5 C4 C3 120.6(2) . .
C5 C4 H1 119.7 . .
C3 C4 H1 119.7 . .
C6 C5 C4 120.2(3) . .
C6 C5 H2 119.9 . .
C4 C5 H2 119.9 . .
C5 C6 C7 119.9(2) . .
C5 C6 H3 120.1 . .
C7 C6 H3 120.1 . .
C6 C7 C8 120.7(3) . .
C6 C7 H4 119.6 . .
C8 C7 H4 119.6 . .
C7 C8 C3 120.2(3) . .
C7 C8 H5 119.9 . .
C3 C8 H5 119.9 . .
C10 C9 C14 120.87(17) . .
C10 C9 P1 119.09(13) . .
C14 C9 P1 119.86(14) . .
C11 C10 C9 116.82(17) . .
C11 C10 C19 113.54(17) . .
C9 C10 C19 129.65(17) . .
C12 C11 C10 124.27(18) . .
C12 C11 H6 117.9 . .
C10 C11 H6 117.9 . .
C11 C12 C13 117.33(18) . .
C11 C12 C23 119.86(18) . .
C13 C12 C23 122.80(18) . .
C14 C13 C12 123.34(19) . .
C14 C13 H7 118.3 . .
C12 C13 H7 118.3 . .
C13 C14 C9 117.34(18) . .
C13 C14 C15 117.53(16) . .
C9 C14 C15 125.11(16) . .
C18 C15 C16 105.08(18) . .
C18 C15 C17 110.8(2) . .
C16 C15 C17 105.56(18) . .
C18 C15 C14 112.67(16) . .
C16 C15 C14 112.25(16) . .
C17 C15 C14 110.16(16) . .
C15 C16 H8 109.5 . .
C15 C16 H9 109.5 . .
H8 C16 H9 109.5 . .
C15 C16 H10 109.5 . .
H8 C16 H10 109.5 . .
H9 C16 H10 109.5 . .
C15 C17 H11 109.5 . .
C15 C17 H12 109.5 . .
H11 C17 H12 109.5 . .
C15 C17 H13 109.5 . .
H11 C17 H13 109.5 . .
H12 C17 H13 109.5 . .
C15 C18 H14 109.5 . .
C15 C18 H15 109.5 . .
H14 C18 H15 109.5 . .
C15 C18 H16 109.5 . .
H14 C18 H16 109.5 . .
H15 C18 H16 109.5 . .
C20 C19 C22 110.0(2) . .
C20 C19 C21 105.3(2) . .
C22 C19 C21 105.5(2) . .
C20 C19 C10 108.67(17) . .
C22 C19 C10 107.24(18) . .
C21 C19 C10 119.96(17) . .
C19 C20 H17 109.5 . .
C19 C20 H18 109.5 . .
H17 C20 H18 109.5 . .
C19 C20 H19 109.5 . .
H17 C20 H19 109.5 . .
H18 C20 H19 109.5 . .
C19 C21 H20 109.5 . .
C19 C21 H21 109.5 . .
H20 C21 H21 109.5 . .
C19 C21 H22 109.5 . .
H20 C21 H22 109.5 . .
H21 C21 H22 109.5 . .
C19 C22 H23 109.5 . .
C19 C22 H24 109.5 . .
H23 C22 H24 109.5 . .
C19 C22 H25 109.5 . .
H23 C22 H25 109.5 . .
H24 C22 H25 109.5 . .
C25 C23 C26 107.6(2) . .
C25 C23 C12 112.59(19) . .
C26 C23 C12 109.3(2) . .
C25 C23 C24 109.2(2) . .
C26 C23 C24 109.7(2) . .
C12 C23 C24 108.5(2) . .
C23 C24 H26 109.5 . .
C23 C24 H27 109.5 . .
H26 C24 H27 109.5 . .
C23 C24 H28 109.5 . .
H26 C24 H28 109.5 . .
H27 C24 H28 109.5 . .
C23 C25 H29 109.5 . .
C23 C25 H30 109.5 . .
H29 C25 H30 109.5 . .
C23 C25 H31 109.5 . .
H29 C25 H31 109.5 . .
H30 C25 H31 109.5 . .
C23 C26 H32 109.5 . .
C23 C26 H33 109.5 . .
H32 C26 H33 109.5 . .
C23 C26 H34 109.5 . .
H32 C26 H34 109.5 . .
H33 C26 H34 109.5 . .
C28 C27 C27 118.94(17) . 2_665
C28 C27 S1 119.8(2) . .
C27 C27 S1 121.29(9) 2_665 .
C29 C28 C27 121.2(3) . .
C29 C28 H35 119.4 . .
C27 C28 H35 119.4 . .
C28 C29 C29 119.90(19) . 2_665
C28 C29 H36 120.1 . .
C29 C29 H36 120.1 2_665 .
C27 S1 Pt1 103.68(9) . .
C1 P1 C9 118.29(10) . .
C1 P1 Pt1 111.42(8) . .
C9 P1 Pt1 130.22(6) . .
P1 Pt1 P1 83.67(3) . 2_665
P1 Pt1 S1 93.19(2) . 2_665
P1 Pt1 S1 176.311(18) 2_665 2_665
P1 Pt1 S1 176.311(18) . .
P1 Pt1 S1 93.19(2) 2_665 .
S1 Pt1 S1 90.02(3) 2_665 .

loop_
_geom_bond_atom_site_label_1
_geom_bond_atom_site_label_2
_geom_bond_distance
_geom_bond_site_symmetry_2
C1 C2 1.473(3) .
C1 C1 1.504(4) 2_665
C1 P1 1.667(2) .
C2 C2 1.397(5) 2_665
C2 C3 1.456(3) .
C3 C4 1.394(3) .
C3 C8 1.400(3) .
C4 C5 1.393(3) .
C4 H1 0.9500 .
C5 C6 1.370(4) .
C5 H2 0.9500 .
C6 C7 1.378(5) .
C6 H3 0.9500 .
C7 C8 1.384(4) .
C7 H4 0.9500 .
C8 H5 0.9500 .
C9 C10 1.427(3) .
C9 C14 1.431(3) .
C9 P1 1.8036(19) .
C10 C11 1.396(3) .
C10 C19 1.562(3) .
C11 C12 1.376(3) .
C11 H6 0.9500 .
C12 C13 1.393(3) .
C12 C23 1.538(3) .
C13 C14 1.392(3) .
C13 H7 0.9500 .
C14 C15 1.553(3) .
C15 C18 1.535(3) .
C15 C16 1.536(3) .
C15 C17 1.540(3) .
C16 H8 0.9800 .
C16 H9 0.9800 .
C16 H10 0.9800 .
C17 H11 0.9800 .
C17 H12 0.9800 .
C17 H13 0.9800 .
C18 H14 0.9800 .
C18 H15 0.9800 .
C18 H16 0.9800 .
C19 C20 1.526(3) .
C19 C22 1.530(3) .
C19 C21 1.538(3) .
C20 H17 0.9800 .
C20 H18 0.9800 .
C20 H19 0.9800 .
C21 H20 0.9800 .
C21 H21 0.9800 .
C21 H22 0.9800 .
C22 H23 0.9800 .
C22 H24 0.9800 .
C22 H25 0.9800 .
C23 C25 1.524(3) .
C23 C26 1.534(3) .
C23 C24 1.539(4) .
C24 H26 0.9800 .
C24 H27 0.9800 .
C24 H28 0.9800 .
C25 H29 0.9800 .
C25 H30 0.9800 .
C25 H31 0.9800 .
C26 H32 0.9800 .
C26 H33 0.9800 .
C26 H34 0.9800 .
C27 C28 1.405(3) .
C27 C27 1.417(5) 2_665
C27 S1 1.745(3) .
C28 C29 1.375(4) .
C28 H35 0.9500 .
C29 C29 1.406(8) 2_665
C29 H36 0.9500 .
S1 Pt1 2.2835(5) .
P1 Pt1 2.2514(5) .
Pt1 P1 2.2514(5) 2_665
Pt1 S1 2.2834(5) 2_665

loop_
_geom_torsion_atom_site_label_1
_geom_torsion_atom_site_label_2
_geom_torsion_atom_site_label_3
_geom_torsion_atom_site_label_4
_geom_torsion
_geom_torsion_site_symmetry_1
_geom_torsion_site_symmetry_4
C1 C1 C2 C2 -0.5(3) 2_665 2_665
P1 C1 C2 C2 -175.3(4) . 2_665
C1 C1 C2 C3 179.1(2) 2_665 .
P1 C1 C2 C3 4.4(6) . .
C2 C2 C3 C4 -158.1(3) 2_665 .
C1 C2 C3 C4 22.5(3) . .
C2 C2 C3 C8 23.3(5) 2_665 .
C1 C2 C3 C8 -156.1(3) . .
C8 C3 C4 C5 -1.0(3) . .
C2 C3 C4 C5 -179.7(2) . .
C3 C4 C5 C6 0.7(4) . .
C4 C5 C6 C7 0.7(4) . .
C5 C6 C7 C8 -1.6(5) . .
C6 C7 C8 C3 1.3(5) . .
C4 C3 C8 C7 0.1(4) . .
C2 C3 C8 C7 178.7(2) . .
C14 C9 C10 C11 -1.6(3) . .
P1 C9 C10 C11 -176.74(15) . .
C14 C9 C10 C19 178.32(19) . .
P1 C9 C10 C19 3.2(3) . .
C9 C10 C11 C12 2.0(3) . .
C19 C10 C11 C12 -177.9(2) . .
C10 C11 C12 C13 -1.5(3) . .
C10 C11 C12 C23 179.2(2) . .
C11 C12 C13 C14 0.5(3) . .
C23 C12 C13 C14 179.8(2) . .
C12 C13 C14 C9 -0.2(3) . .
C12 C13 C14 C15 -178.78(18) . .
C10 C9 C14 C13 0.8(3) . .
P1 C9 C14 C13 175.87(15) . .
C10 C9 C14 C15 179.23(17) . .
P1 C9 C14 C15 -5.7(2) . .
C13 C14 C15 C18 -124.8(2) . .
C9 C14 C15 C18 56.8(3) . .
C13 C14 C15 C16 -6.4(2) . .
C9 C14 C15 C16 175.2(2) . .
C13 C14 C15 C17 110.9(2) . .
C9 C14 C15 C17 -67.5(2) . .
C11 C10 C19 C20 -55.1(2) . .
C9 C10 C19 C20 124.9(2) . .
C11 C10 C19 C22 63.7(2) . .
C9 C10 C19 C22 -116.2(2) . .
C11 C10 C19 C21 -176.2(2) . .
C9 C10 C19 C21 3.9(3) . .
C11 C12 C23 C25 -173.7(2) . .
C13 C12 C23 C25 7.0(3) . .
C11 C12 C23 C26 -54.2(3) . .
C13 C12 C23 C26 126.5(2) . .
C11 C12 C23 C24 65.4(3) . .
C13 C12 C23 C24 -113.9(2) . .
C27 C27 C28 C29 -0.1(4) 2_665 .
S1 C27 C28 C29 179.1(2) . .
C27 C28 C29 C29 -0.3(5) . 2_665
C28 C27 S1 Pt1 179.49(17) . .
C27 C27 S1 Pt1 -1.4(3) 2_665 .
C2 C1 P1 C9 -5.4(5) . .
C1 C1 P1 C9 -179.5(2) 2_665 .
C2 C1 P1 Pt1 177.5(4) . .
C1 C1 P1 Pt1 3.3(3) 2_665 .
C10 C9 P1 C1 -93.69(17) . .
C14 C9 P1 C1 91.15(18) . .
C10 C9 P1 Pt1 82.82(16) . .
C14 C9 P1 Pt1 -92.35(16) . .
C1 P1 Pt1 P1 -1.06(8) . 2_665
C9 P1 Pt1 P1 -177.75(9) . 2_665
C1 P1 Pt1 S1 177.01(9) . 2_665
C9 P1 Pt1 S1 0.31(8) . 2_665
C1 P1 Pt1 S1 -32.6(3) . .
C9 P1 Pt1 S1 150.7(3) . .
C27 S1 Pt1 P1 -150.1(3) . .
C27 S1 Pt1 P1 178.56(8) . 2_665
C27 S1 Pt1 S1 0.38(8) . 2_665
